data_4061100
loop_
_publ_author_name
'Tsang, Chi-Wing'
'Rohrick, Crystal A.'
'Saini, Tejindra S.'
'Patrick, Brian O.'
'Gates, Derek P.'

_publ_section_title
;
 Destiny of Transient Phosphenium Ions Generated from the Addition of
 Electrophiles to Phosphaalkenes: Intramolecular C--H Activation,
 Donor--Acceptor Formation, and Linear Oligomerization
;
_journal_coden_ASTM ORGND7
_journal_issue 25
_journal_name_full Organometallics
_journal_page_first 5913
_journal_page_last 5923
_journal_paper_doi 10.1021/om0495022
_journal_volume 23
_journal_year 2004
_chemical_formula_sum 'C19 H31 Cl3 Ga P'
_chemical_formula_weight 466.48
_space_group_IT_number 2
_symmetry_cell_setting triclinic
_symmetry_space_group_name_Hall '-P 1'
_symmetry_space_group_name_H-M 'P -1'
_cell_angle_alpha 94.935(4)
_cell_angle_beta 112.222(3)
_cell_angle_gamma 94.093(2)
_cell_formula_units_Z 2
_cell_length_a 10.0454(6)
_cell_length_b 11.0240(7)
_cell_length_c 11.1410(9)
_cell_measurement_temperature 173(2)
_cell_volume 1130.64(13)
_diffrn_ambient_temperature 173(2)
_exptl_crystal_density_diffrn 1.370
_cod_original_sg_symbol_H-M P-1
_cod_database_code 4061100

loop_
_symmetry_equiv_pos_as_xyz
'x, y, z'
'-x, -y, -z'

loop_
_atom_site_label
_atom_site_type_symbol
_atom_site_fract_x
_atom_site_fract_y
_atom_site_fract_z
_atom_site_U_iso_or_equiv
_atom_site_adp_type
_atom_site_occupancy
_atom_site_symmetry_multiplicity
_atom_site_calc_flag
_atom_site_refinement_flags
_atom_site_disorder_assembly
_atom_site_disorder_group
Ga1 Ga 0.99744(3) 0.59971(3) 0.19759(3) 0.02019(10) Uani 1 1 d . A 1
Cl1 Cl 0.99355(10) 0.69763(7) 0.37700(7) 0.03698(19) Uani 1 1 d . A 1
Cl2 Cl 0.92080(10) 0.71658(8) 0.04360(8) 0.0415(2) Uani 1 1 d . A 1
Cl3 Cl 1.22120(9) 0.57146(8) 0.23529(11) 0.0492(2) Uani 1 1 d . A 1
P1 P 0.91471(10) 0.35424(7) 0.28912(8) 0.0172(2) Uani 0.863(2) 1 d PD A 1
C1 C 0.8717(3) 0.4408(3) 0.1551(3) 0.0226(6) Uani 1 1 d . A 1
H1A H 0.7694 0.4573 0.1273 0.027 Uiso 1 1 calc R A 1
H1B H 0.8821 0.3920 0.0810 0.027 Uiso 1 1 calc R A 1
C2 C 0.7857(3) 0.2308(2) 0.2820(2) 0.0160(5) Uani 1 1 d . A 1
C3 C 0.8450(3) 0.1210(2) 0.2715(2) 0.0162(5) Uani 1 1 d . A 1
C4 C 0.7614(3) 0.0099(2) 0.2545(3) 0.0197(5) Uani 1 1 d . A 1
H4 H 0.8017 -0.0646 0.2482 0.024 Uiso 1 1 calc R A 1
C5 C 0.6195(3) 0.0062(2) 0.2467(3) 0.0214(6) Uani 1 1 d . A 1
C6 C 0.5656(3) 0.1178(3) 0.2594(3) 0.0235(6) Uani 1 1 d . A 1
H6 H 0.4689 0.1158 0.2543 0.028 Uiso 1 1 calc R A 1
C7 C 0.6438(3) 0.2310(2) 0.2789(3) 0.0195(5) Uani 1 1 d . A 1
C8 C 0.9998(3) 0.1245(2) 0.2770(3) 0.0207(6) Uani 1 1 d D A 1
C9 C 1.0613(4) 0.2652(3) 0.3030(5) 0.0303(9) Uani 0.863(2) 1 d PD A 1
H9A H 1.1027 0.2847 0.2383 0.036 Uiso 0.863(2) 1 calc PR A 1
H9B H 1.1385 0.2841 0.3914 0.036 Uiso 0.863(2) 1 calc PR A 1
C10 C 0.9975(4) 0.0682(3) 0.1464(3) 0.0336(7) Uani 1 1 d D A 1
H10A H 0.9563 -0.0178 0.1292 0.050 Uiso 1 1 calc R A 1
H10B H 1.0965 0.0731 0.1492 0.050 Uiso 1 1 calc R A 1
H10C H 0.9384 0.1131 0.0767 0.050 Uiso 1 1 calc R A 1
C11 C 1.0928(3) 0.0550(4) 0.3863(3) 0.0405(8) Uani 1 1 d . A 1
H11A H 1.0898 0.0886 0.4694 0.061 Uiso 1 1 calc R A 1
H11B H 1.1929 0.0640 0.3922 0.061 Uiso 1 1 calc R A 1
H11C H 1.0551 -0.0319 0.3671 0.061 Uiso 1 1 calc R A 1
C12 C 0.5216(3) -0.1136(3) 0.2251(3) 0.0276(6) Uani 1 1 d . A 1
C13 C 0.5991(4) -0.2262(3) 0.2203(5) 0.0572(11) Uani 1 1 d . A 1
H13A H 0.6356 -0.2250 0.1503 0.086 Uiso 1 1 calc R A 1
H13B H 0.5315 -0.3002 0.2035 0.086 Uiso 1 1 calc R A 1
H13C H 0.6803 -0.2260 0.3041 0.086 Uiso 1 1 calc R A 1
C14 C 0.4686(5) -0.1164(4) 0.3372(4) 0.0643(13) Uani 1 1 d . A 1
H14A H 0.5521 -0.1080 0.4206 0.096 Uiso 1 1 calc R A 1
H14B H 0.4094 -0.1943 0.3260 0.096 Uiso 1 1 calc R A 1
H14C H 0.4105 -0.0485 0.3366 0.096 Uiso 1 1 calc R A 1
C15 C 0.3914(4) -0.1186(4) 0.0962(4) 0.0530(10) Uani 1 1 d . A 1
H15A H 0.3430 -0.0445 0.0964 0.079 Uiso 1 1 calc R A 1
H15B H 0.3235 -0.1909 0.0858 0.079 Uiso 1 1 calc R A 1
H15C H 0.4241 -0.1237 0.0236 0.079 Uiso 1 1 calc R A 1
C16 C 0.5709(3) 0.3471(3) 0.2912(3) 0.0274(6) Uani 1 1 d D A 1
C17 C 0.4724(5) 0.3264(4) 0.3675(5) 0.0595(12) Uani 1 1 d . A 1
H17A H 0.3928 0.2626 0.3176 0.089 Uiso 1 1 calc R A 1
H17B H 0.4330 0.4029 0.3810 0.089 Uiso 1 1 calc R A 1
H17C H 0.5291 0.3007 0.4524 0.089 Uiso 1 1 calc R A 1
C18 C 0.4793(4) 0.3754(3) 0.1527(4) 0.0418(8) Uani 1 1 d D A 1
H18A H 0.5416 0.3866 0.1039 0.063 Uiso 1 1 calc R A 1
H18B H 0.4343 0.4505 0.1587 0.063 Uiso 1 1 calc R A 1
H18C H 0.4038 0.3071 0.1075 0.063 Uiso 1 1 calc R A 1
C19 C 0.6749(5) 0.4597(3) 0.3685(4) 0.0357(9) Uani 0.863(2) 1 d P A 1
H19A H 0.7418 0.4381 0.4519 0.054 Uiso 0.863(2) 1 calc PR A 1
H19B H 0.6198 0.5245 0.3851 0.054 Uiso 0.863(2) 1 calc PR A 1
H19C H 0.7298 0.4889 0.3183 0.054 Uiso 0.863(2) 1 calc PR A 1
H20 H 0.957(3) 0.428(3) 0.395(3) 0.024(8) Uiso 1 1 d . B 1
P1B P 0.8552(7) 0.3882(5) 0.2949(5) 0.0172(2) Uani 0.137(2) 1 d PD A 2
C9B C 1.103(2) 0.2395(15) 0.325(2) 0.018(6) Uiso 0.137(2) 1 d PD A 2
C19B C 0.7087(17) 0.4425(17) 0.333(3) 0.046(8) Uiso 0.137(2) 1 d PD A 2

loop_
_atom_site_aniso_label
_atom_site_aniso_U_11
_atom_site_aniso_U_22
_atom_site_aniso_U_33
_atom_site_aniso_U_23
_atom_site_aniso_U_13
_atom_site_aniso_U_12
Ga1 0.02599(16) 0.01460(15) 0.02307(17) 0.00327(11) 0.01314(12) 0.00008(11)
Cl1 0.0624(5) 0.0263(4) 0.0253(4) -0.0004(3) 0.0209(4) 0.0070(4)
Cl2 0.0621(5) 0.0320(4) 0.0304(4) 0.0151(3) 0.0161(4) 0.0016(4)
Cl3 0.0278(4) 0.0344(5) 0.0860(7) -0.0026(4) 0.0252(4) 0.0013(3)
P1 0.0201(5) 0.0131(4) 0.0194(4) 0.0006(3) 0.0098(3) -0.0015(3)
C1 0.0277(13) 0.0206(14) 0.0202(14) 0.0042(11) 0.0112(11) -0.0046(11)
C2 0.0175(11) 0.0139(12) 0.0177(13) 0.0015(10) 0.0087(10) -0.0011(9)
C3 0.0171(12) 0.0164(12) 0.0157(13) 0.0024(10) 0.0070(10) 0.0016(10)
C4 0.0239(13) 0.0148(13) 0.0194(13) 0.0014(10) 0.0076(11) 0.0006(10)
C5 0.0233(13) 0.0194(14) 0.0185(14) 0.0039(11) 0.0058(11) -0.0059(10)
C6 0.0177(12) 0.0259(15) 0.0277(15) 0.0057(12) 0.0096(11) -0.0001(11)
C7 0.0190(12) 0.0202(13) 0.0214(14) 0.0047(11) 0.0098(10) 0.0025(10)
C8 0.0206(12) 0.0230(14) 0.0211(14) 0.0030(11) 0.0107(11) 0.0027(11)
C9 0.0186(17) 0.0232(18) 0.048(3) 0.0000(18) 0.0125(18) -0.0005(16)
C10 0.0387(17) 0.0364(18) 0.0333(17) -0.0029(14) 0.0245(14) 0.0004(14)
C11 0.0263(15) 0.061(2) 0.039(2) 0.0215(17) 0.0129(14) 0.0188(15)
C12 0.0278(14) 0.0228(15) 0.0282(16) 0.0043(12) 0.0082(12) -0.0098(12)
C13 0.047(2) 0.0256(19) 0.086(3) 0.008(2) 0.013(2) -0.0106(16)
C14 0.084(3) 0.057(3) 0.054(3) 0.003(2) 0.039(2) -0.036(2)
C15 0.047(2) 0.043(2) 0.045(2) 0.0040(18) -0.0046(17) -0.0194(17)
C16 0.0262(14) 0.0263(15) 0.0350(17) 0.0082(13) 0.0155(13) 0.0117(12)
C17 0.066(3) 0.058(3) 0.088(3) 0.019(2) 0.061(3) 0.031(2)
C18 0.0348(17) 0.044(2) 0.044(2) 0.0091(16) 0.0091(15) 0.0187(15)
C19 0.049(2) 0.0201(18) 0.044(2) 0.0031(16) 0.024(2) 0.0118(17)
P1B 0.0201(5) 0.0131(4) 0.0194(4) 0.0006(3) 0.0098(3) -0.0015(3)

loop_
_geom_bond_atom_site_label_1
_geom_bond_atom_site_label_2
_geom_bond_distance
_geom_bond_site_symmetry_2
_geom_bond_publ_flag
Ga1 C1 1.994(3) . ?
Ga1 Cl2 2.1722(8) . ?
Ga1 Cl3 2.1758(8) . ?
Ga1 Cl1 2.2037(8) . ?
P1 C1 1.773(3) . ?
P1 C2 1.786(3) . ?
P1 C9 1.793(4) . ?
P1 H20 1.28(3) . ?
C1 H1A 0.9900 . ?
C1 H1B 0.9900 . ?
C2 C3 1.401(3) . ?
C2 C7 1.414(3) . ?
C3 C4 1.391(4) . ?
C3 C8 1.531(3) . ?
C4 C5 1.392(4) . ?
C4 H4 0.9500 . ?
C5 C6 1.397(4) . ?
C5 C12 1.532(4) . ?
C6 C7 1.380(4) . ?
C6 H6 0.9500 . ?
C7 C16 1.541(4) . ?
C8 C9B 1.499(10) . ?
C8 C10 1.523(4) . ?
C8 C11 1.530(4) . ?
C8 C9 1.588(4) . ?
C9 H9A 0.9900 . ?
C9 H9B 0.9900 . ?
C10 H10A 0.9800 . ?
C10 H10B 0.9800 . ?
C10 H10C 0.9800 . ?
C11 H11A 0.9800 . ?
C11 H11B 0.9800 . ?
C11 H11C 0.9800 . ?
C12 C13 1.519(5) . ?
C12 C15 1.527(4) . ?
C12 C14 1.533(5) . ?
C13 H13A 0.9800 . ?
C13 H13B 0.9800 . ?
C13 H13C 0.9800 . ?
C14 H14A 0.9800 . ?
C14 H14B 0.9800 . ?
C14 H14C 0.9800 . ?
C15 H15A 0.9800 . ?
C15 H15B 0.9800 . ?
C15 H15C 0.9800 . ?
C16 C19 1.524(5) . ?
C16 C18 1.540(4) . ?
C16 C17 1.546(4) . ?
C16 C19B 1.568(11) . ?
C17 H17A 0.9800 . ?
C17 H17B 0.9800 . ?
C17 H17C 0.9800 . ?
C18 H18A 0.9800 . ?
C18 H18B 0.9800 . ?
C18 H18C 0.9800 . ?
C19 H19A 0.9800 . ?
C19 H19B 0.9800 . ?
C19 H19C 0.9800 . ?
P1B C19B 1.805(11) . ?
P1B H20 1.21(3) . ?
